data_4073597
loop_
_publ_author_name
'Iglesias, Manuel'
'Beetstra, Dirk J.'
'Stasch, Andreas'
'Horton, Peter N.'
'Hursthouse, Michael B.'
'Coles, Simon J.'
'Cavell, Kingsley J.'
'Dervisi, Athanasia'
'Fallis, Ian A.'

_publ_section_title
;
 First Examples of Diazepanylidene Carbenes and Their
 Late-Transition-Metal Complexes
;
_journal_issue 19
_journal_name_full Organometallics
_journal_page_first 4800
_journal_paper_doi 10.1021/om7004904
_journal_volume 26
_journal_year 2007
_chemical_formula_sum 'C25 H42 Cl N2 Rh'
_chemical_formula_weight 508.97
_chemical_name_systematic
; 
 ? 
;
_space_group_IT_number 14
_symmetry_cell_setting monoclinic
_symmetry_space_group_name_Hall '-P 2ybc'
_symmetry_space_group_name_H-M 'P 1 21/c 1'
_atom_sites_solution_hydrogens geom
_atom_sites_solution_primary direct
_atom_sites_solution_secondary difmap
_audit_creation_method SHELXL-97
_cell_angle_alpha 90.00
_cell_angle_beta 102.86(3)
_cell_angle_gamma 90.00
_cell_formula_units_Z 4
_cell_length_a 13.075(3)
_cell_length_b 11.031(2)
_cell_length_c 16.955(3)
_cell_measurement_temperature 150(2)
_cell_volume 2384.1(9)
_computing_structure_refinement 'SHELXL-97 (Sheldrick, 1997)'
_computing_structure_solution 'SHELXS-97 (Sheldrick, 1990)'
_diffrn_ambient_temperature 150(2)
_diffrn_measured_fraction_theta_full 0.995
_diffrn_measured_fraction_theta_max 0.995
_diffrn_measurement_device_type 'Nonius Kappa CCD'
_diffrn_radiation_monochromator graphite
_diffrn_radiation_source 'fine-focus sealed tube'
_diffrn_radiation_type MoK\a
_diffrn_radiation_wavelength 0.71073
_diffrn_reflns_av_R_equivalents 0.0290
_diffrn_reflns_av_sigmaI/netI 0.0436
_diffrn_reflns_limit_h_max 16
_diffrn_reflns_limit_h_min -16
_diffrn_reflns_limit_k_max 14
_diffrn_reflns_limit_k_min -14
_diffrn_reflns_limit_l_max 21
_diffrn_reflns_limit_l_min -21
_diffrn_reflns_number 9619
_diffrn_reflns_theta_full 27.00
_diffrn_reflns_theta_max 27.00
_diffrn_reflns_theta_min 3.08
_exptl_absorpt_coefficient_mu 0.842
_exptl_absorpt_correction_T_max 0.829
_exptl_absorpt_correction_T_min 0.682
_exptl_absorpt_correction_type multi-scan
_exptl_absorpt_process_details 'Sortav (Blessing, 1995)'
_exptl_crystal_colour yellow
_exptl_crystal_density_diffrn 1.418
_exptl_crystal_density_method 'not measured'
_exptl_crystal_description block
_exptl_crystal_F_000 1072
_exptl_crystal_size_max 0.45
_exptl_crystal_size_mid 0.30
_exptl_crystal_size_min 0.22
_refine_diff_density_max 0.947
_refine_diff_density_min -0.550
_refine_diff_density_rms 0.084
_refine_ls_extinction_method none
_refine_ls_goodness_of_fit_ref 1.038
_refine_ls_hydrogen_treatment constr
_refine_ls_matrix_type full
_refine_ls_number_parameters 262
_refine_ls_number_reflns 5169
_refine_ls_number_restraints 0
_refine_ls_restrained_S_all 1.038
_refine_ls_R_factor_all 0.0404
_refine_ls_R_factor_gt 0.0316
_refine_ls_shift/su_max 0.002
_refine_ls_shift/su_mean 0.000
_refine_ls_structure_factor_coef Fsqd
_refine_ls_weighting_details 'calc w=1/[\s^2^(Fo^2^)+(0.0233P)^2^+2.6150P] where P=(Fo^2^+2Fc^2^)/3'
_refine_ls_weighting_scheme calc
_refine_ls_wR_factor_gt 0.0689
_refine_ls_wR_factor_ref 0.0726
_reflns_number_gt 4423
_reflns_number_total 5169
_reflns_threshold_expression >2sigma(I)
_cod_data_source_file om7004904-file002.cif
_cod_data_source_block Rh(COD)(3)Cl
_cod_depositor_comments
;
The following automatic conversions were performed:

'_exptl_absorpt_correction_type' value 'multi scan' changed to
'multi-scan' according to
/home/saulius/struct/CIF-dictionaries/cif_core.dic dictionary named
'cif_core.dic' version 2.4.1 from 2010-06-29.

Automatic conversion script
Id: cif_fix_values 1715 2011-07-08 13:25:40Z adriana 
;
_cod_original_cell_volume 2383.9(8)
_cod_original_sg_symbol_H-M P2(1)/c
_cod_database_code 4073597

loop_
_symmetry_equiv_pos_as_xyz
'x, y, z'
'-x, y+1/2, -z+1/2'
'-x, -y, -z'
'x, -y-1/2, z-1/2'

loop_
_atom_site_label
_atom_site_type_symbol
_atom_site_fract_x
_atom_site_fract_y
_atom_site_fract_z
_atom_site_U_iso_or_equiv
_atom_site_adp_type
_atom_site_occupancy
_atom_site_symmetry_multiplicity
_atom_site_calc_flag
_atom_site_refinement_flags
Rh1 Rh 0.702744(14) 0.699316(16) 0.930220(11) 0.01366(7) Uani 1 1 d .
Cl1 Cl 0.86298(5) 0.73279(6) 0.88743(4) 0.02342(14) Uani 1 1 d .
N1 N 0.82384(16) 0.68813(17) 1.10041(13) 0.0168(4) Uani 1 1 d .
C1 C 0.78804(17) 0.6201(2) 1.03393(15) 0.0144(5) Uani 1 1 d .
N2 N 0.80752(15) 0.49976(17) 1.03502(12) 0.0153(4) Uani 1 1 d .
C2 C 0.8667(2) 0.6458(2) 1.18449(16) 0.0266(6) Uani 1 1 d .
H2A H 0.8593 0.7117 1.2225 0.032 Uiso 1 1 calc R
H2B H 0.9425 0.6288 1.1912 0.032 Uiso 1 1 calc R
C3 C 0.8127(2) 0.5328(2) 1.20654(17) 0.0273(6) Uani 1 1 d .
H3A H 0.7363 0.5395 1.1838 0.033 Uiso 1 1 calc R
H3B H 0.8236 0.5280 1.2661 0.033 Uiso 1 1 calc R
C4 C 0.8530(2) 0.4166(2) 1.17545(16) 0.0263(6) Uani 1 1 d .
H4A H 0.9126 0.3846 1.2168 0.032 Uiso 1 1 calc R
H4B H 0.7967 0.3548 1.1659 0.032 Uiso 1 1 calc R
C5 C 0.88824(19) 0.4399(2) 1.09740(16) 0.0220(6) Uani 1 1 d .
H5A H 0.9519 0.4914 1.1093 0.026 Uiso 1 1 calc R
H5B H 0.9073 0.3618 1.0759 0.026 Uiso 1 1 calc R
C6 C 0.82586(19) 0.8219(2) 1.09014(15) 0.0164(5) Uani 1 1 d .
H6 H 0.7895 0.8392 1.0329 0.020 Uiso 1 1 calc R
C7 C 0.93876(19) 0.8663(2) 1.10021(17) 0.0208(5) Uani 1 1 d .
H7A H 0.9788 0.8471 1.1555 0.025 Uiso 1 1 calc R
H7B H 0.9723 0.8234 1.0613 0.025 Uiso 1 1 calc R
C8 C 0.9426(2) 1.0027(2) 1.08600(18) 0.0271(6) Uani 1 1 d .
H8A H 1.0166 1.0298 1.0973 0.033 Uiso 1 1 calc R
H8B H 0.9107 1.0208 1.0286 0.033 Uiso 1 1 calc R
C9 C 0.8842(2) 1.0721(2) 1.14000(19) 0.0294(6) Uani 1 1 d .
H9A H 0.8856 1.1599 1.1283 0.035 Uiso 1 1 calc R
H9B H 0.9191 1.0593 1.1975 0.035 Uiso 1 1 calc R
C10 C 0.7706(2) 1.0285(2) 1.12510(17) 0.0248(6) Uani 1 1 d .
H10A H 0.7351 1.0434 1.0680 0.030 Uiso 1 1 calc R
H10B H 0.7328 1.0744 1.1599 0.030 Uiso 1 1 calc R
C11 C 0.7672(2) 0.8931(2) 1.14373(16) 0.0225(5) Uani 1 1 d .
H11A H 0.6934 0.8654 1.1337 0.027 Uiso 1 1 calc R
H11B H 0.8001 0.8785 1.2014 0.027 Uiso 1 1 calc R
C12 C 0.76664(18) 0.4273(2) 0.96177(15) 0.0159(5) Uani 1 1 d .
H12 H 0.7131 0.4785 0.9252 0.019 Uiso 1 1 calc R
C13 C 0.8506(2) 0.3967(2) 0.91513(17) 0.0247(6) Uani 1 1 d .
H13A H 0.8826 0.4725 0.9006 0.030 Uiso 1 1 calc R
H13B H 0.9066 0.3478 0.9498 0.030 Uiso 1 1 calc R
C14 C 0.8032(2) 0.3261(3) 0.83858(18) 0.0318(7) Uani 1 1 d .
H14A H 0.7525 0.3785 0.8017 0.038 Uiso 1 1 calc R
H14B H 0.8595 0.3039 0.8107 0.038 Uiso 1 1 calc R
C15 C 0.7481(2) 0.2122(3) 0.85661(19) 0.0330(7) Uani 1 1 d .
H15A H 0.7999 0.1561 0.8891 0.040 Uiso 1 1 calc R
H15B H 0.7154 0.1712 0.8053 0.040 Uiso 1 1 calc R
C16 C 0.6639(2) 0.2426(3) 0.90295(19) 0.0319(7) Uani 1 1 d .
H16A H 0.6316 0.1667 0.9168 0.038 Uiso 1 1 calc R
H16B H 0.6082 0.2917 0.8681 0.038 Uiso 1 1 calc R
C17 C 0.7097(2) 0.3133(2) 0.98086(17) 0.0231(6) Uani 1 1 d .
H17A H 0.6525 0.3367 1.0075 0.028 Uiso 1 1 calc R
H17B H 0.7594 0.2610 1.0186 0.028 Uiso 1 1 calc R
C18 C 0.57563(18) 0.7313(2) 0.98569(16) 0.0187(5) Uani 1 1 d .
H18 H 0.6247 0.7327 1.0363 0.022 Uiso 1 1 calc R
C19 C 0.55995(18) 0.6200(2) 0.94500(16) 0.0203(5) Uani 1 1 d .
H19 H 0.6000 0.5526 0.9695 0.024 Uiso 1 1 calc R
C20 C 0.4838(2) 0.5994(3) 0.86482(19) 0.0365(7) Uani 1 1 d .
H20A H 0.4217 0.6518 0.8622 0.044 Uiso 1 1 calc R
H20B H 0.4597 0.5141 0.8622 0.044 Uiso 1 1 calc R
C21 C 0.5295(3) 0.6253(4) 0.7917(2) 0.0574(10) Uani 1 1 d .
H21A H 0.5588 0.5491 0.7751 0.069 Uiso 1 1 calc R
H21B H 0.4721 0.6515 0.7464 0.069 Uiso 1 1 calc R
C22 C 0.6140(2) 0.7205(3) 0.80535(17) 0.0370(7) Uani 1 1 d .
H22 H 0.6751 0.7012 0.7862 0.044 Uiso 1 1 calc R
C23 C 0.6145(2) 0.8310(3) 0.84165(18) 0.0318(7) Uani 1 1 d .
H23 H 0.6761 0.8793 0.8491 0.038 Uiso 1 1 calc R
C24 C 0.5212(3) 0.8798(3) 0.8705(2) 0.0490(9) Uani 1 1 d .
H24A H 0.5196 0.9691 0.8646 0.059 Uiso 1 1 calc R
H24B H 0.4563 0.8472 0.8354 0.059 Uiso 1 1 calc R
C25 C 0.5219(2) 0.8489(3) 0.95661(18) 0.0297(6) Uani 1 1 d .
H25A H 0.4485 0.8448 0.9628 0.036 Uiso 1 1 calc R
H25B H 0.5571 0.9152 0.9917 0.036 Uiso 1 1 calc R

loop_
_atom_site_aniso_label
_atom_site_aniso_U_11
_atom_site_aniso_U_22
_atom_site_aniso_U_33
_atom_site_aniso_U_23
_atom_site_aniso_U_13
_atom_site_aniso_U_12
Rh1 0.01259(11) 0.01644(10) 0.01171(10) 0.00164(7) 0.00217(7) 0.00197(7)
Cl1 0.0196(3) 0.0283(3) 0.0251(3) 0.0064(3) 0.0109(3) 0.0005(2)
N1 0.0191(10) 0.0150(10) 0.0132(10) 0.0025(8) -0.0031(8) -0.0029(8)
C1 0.0095(11) 0.0168(11) 0.0172(12) 0.0020(10) 0.0036(9) -0.0018(9)
N2 0.0145(10) 0.0135(9) 0.0162(11) 0.0017(8) 0.0001(8) 0.0007(8)
C2 0.0384(16) 0.0213(13) 0.0142(14) 0.0059(11) -0.0069(12) -0.0016(12)
C3 0.0378(16) 0.0252(14) 0.0168(14) 0.0070(11) 0.0017(12) -0.0027(12)
C4 0.0336(15) 0.0208(13) 0.0198(14) 0.0070(11) -0.0040(12) -0.0011(11)
C5 0.0185(13) 0.0191(12) 0.0253(15) 0.0041(11) -0.0018(11) 0.0018(10)
C6 0.0188(12) 0.0135(11) 0.0156(12) 0.0009(9) 0.0009(10) -0.0013(9)
C7 0.0179(12) 0.0183(12) 0.0268(15) -0.0022(11) 0.0061(11) -0.0005(10)
C8 0.0275(14) 0.0205(13) 0.0338(17) 0.0001(12) 0.0081(12) -0.0085(11)
C9 0.0344(16) 0.0149(12) 0.0364(17) -0.0057(12) 0.0026(13) -0.0026(11)
C10 0.0275(14) 0.0206(13) 0.0241(15) -0.0063(11) 0.0008(11) 0.0067(11)
C11 0.0216(13) 0.0266(13) 0.0199(14) -0.0020(11) 0.0060(11) 0.0006(11)
C12 0.0164(12) 0.0150(11) 0.0162(13) -0.0011(9) 0.0035(10) 0.0014(9)
C13 0.0221(13) 0.0210(12) 0.0355(17) -0.0008(12) 0.0160(12) 0.0020(11)
C14 0.0377(17) 0.0343(16) 0.0288(16) -0.0049(13) 0.0190(14) 0.0046(13)
C15 0.0373(17) 0.0310(15) 0.0328(17) -0.0140(13) 0.0124(14) -0.0019(13)
C16 0.0313(16) 0.0320(15) 0.0346(18) -0.0137(13) 0.0120(14) -0.0112(13)
C17 0.0275(14) 0.0213(13) 0.0230(14) -0.0052(11) 0.0112(11) -0.0065(11)
C18 0.0129(12) 0.0248(13) 0.0199(14) 0.0005(10) 0.0070(10) 0.0029(10)
C19 0.0092(11) 0.0250(13) 0.0266(15) 0.0000(11) 0.0039(10) 0.0009(10)
C20 0.0169(14) 0.0487(18) 0.0395(19) -0.0143(15) -0.0030(13) -0.0053(13)
C21 0.047(2) 0.085(3) 0.029(2) -0.0136(19) -0.0134(16) -0.005(2)
C22 0.0334(17) 0.060(2) 0.0142(15) 0.0055(14) -0.0022(12) 0.0087(15)
C23 0.0256(15) 0.0431(17) 0.0269(16) 0.0184(13) 0.0063(12) 0.0152(13)
C24 0.050(2) 0.0451(19) 0.058(2) 0.0252(17) 0.0249(18) 0.0275(16)
C25 0.0280(15) 0.0286(14) 0.0356(17) 0.0049(13) 0.0137(13) 0.0139(12)

loop_
_atom_type_symbol
_atom_type_description
_atom_type_scat_dispersion_real
_atom_type_scat_dispersion_imag
_atom_type_scat_source
C C 0.0033 0.0016 'International Tables Vol C Tables 4.2.6.8 and 6.1.1.4'
H H 0.0000 0.0000 'International Tables Vol C Tables 4.2.6.8 and 6.1.1.4'
N N 0.0061 0.0033 'International Tables Vol C Tables 4.2.6.8 and 6.1.1.4'
Cl Cl 0.1484 0.1585 'International Tables Vol C Tables 4.2.6.8 and 6.1.1.4'
Rh Rh -1.1178 0.9187 'International Tables Vol C Tables 4.2.6.8 and 6.1.1.4'

loop_
_geom_angle_atom_site_label_1
_geom_angle_atom_site_label_2
_geom_angle_atom_site_label_3
_geom_angle
C1 Rh1 C18 91.20(10)
C1 Rh1 C19 92.74(10)
C18 Rh1 C19 38.58(10)
C1 Rh1 C22 160.51(11)
C18 Rh1 C22 96.47(11)
C19 Rh1 C22 82.40(11)
C1 Rh1 C23 163.40(11)
C18 Rh1 C23 81.37(10)
C19 Rh1 C23 90.64(11)
C22 Rh1 C23 36.06(12)
C1 Rh1 Cl1 88.86(7)
C18 Rh1 Cl1 159.59(7)
C19 Rh1 Cl1 161.78(7)
C22 Rh1 Cl1 90.08(9)
C23 Rh1 Cl1 92.99(8)
C1 N1 C2 127.9(2)
C1 N1 C6 117.8(2)
C2 N1 C6 114.3(2)
N1 C1 N2 120.4(2)
N1 C1 Rh1 119.97(17)
N2 C1 Rh1 119.61(17)
C1 N2 C5 123.5(2)
C1 N2 C12 119.3(2)
C5 N2 C12 115.42(19)
N1 C2 C3 113.4(2)
C2 C3 C4 112.9(2)
C5 C4 C3 110.8(2)
N2 C5 C4 113.2(2)
N1 C6 C7 110.30(19)
N1 C6 C11 114.5(2)
C7 C6 C11 111.6(2)
C8 C7 C6 111.3(2)
C9 C8 C7 111.2(2)
C8 C9 C10 110.0(2)
C9 C10 C11 110.2(2)
C10 C11 C6 109.7(2)
N2 C12 C13 112.9(2)
N2 C12 C17 111.7(2)
C13 C12 C17 111.6(2)
C14 C13 C12 110.6(2)
C15 C14 C13 112.0(2)
C14 C15 C16 110.6(2)
C15 C16 C17 111.5(2)
C12 C17 C16 110.4(2)
C19 C18 C25 126.0(3)
C19 C18 Rh1 71.21(13)
C25 C18 Rh1 110.75(17)
C18 C19 C20 124.7(2)
C18 C19 Rh1 70.21(13)
C20 C19 Rh1 112.06(18)
C19 C20 C21 113.9(2)
C22 C21 C20 114.5(3)
C23 C22 C21 128.5(3)
C23 C22 Rh1 73.21(17)
C21 C22 Rh1 106.7(2)
C22 C23 C24 122.8(3)
C22 C23 Rh1 70.73(16)
C24 C23 Rh1 110.44(19)
C25 C24 C23 113.9(3)
C24 C25 C18 114.6(2)

loop_
_geom_bond_atom_site_label_1
_geom_bond_atom_site_label_2
_geom_bond_distance
Rh1 C1 2.056(2)
Rh1 C18 2.113(2)
Rh1 C19 2.126(2)
Rh1 C22 2.188(3)
Rh1 C23 2.219(3)
Rh1 Cl1 2.3935(8)
N1 C1 1.348(3)
N1 C2 1.486(3)
N1 C6 1.487(3)
C1 N2 1.351(3)
N2 C5 1.473(3)
N2 C12 1.474(3)
C2 C3 1.520(4)
C3 C4 1.524(4)
C4 C5 1.517(4)
C6 C7 1.528(3)
C6 C11 1.530(3)
C7 C8 1.526(3)
C8 C9 1.523(4)
C9 C10 1.528(4)
C10 C11 1.529(4)
C12 C13 1.527(3)
C12 C17 1.532(3)
C13 C14 1.522(4)
C14 C15 1.513(4)
C15 C16 1.525(4)
C16 C17 1.536(4)
C18 C19 1.401(3)
C18 C25 1.505(4)
C19 C20 1.513(4)
C20 C21 1.519(5)
C21 C22 1.505(5)
C22 C23 1.365(4)
C23 C24 1.511(4)
C24 C25 1.497(4)
